data_2210594
loop_
_publ_author_name
'Ya-Wen Wang'
'Yong-Tao Shi'
'Wei-Sheng Liu'
'Da-Qi Wang'

_publ_section_title
;
 <i>N</i>,<i>N</i>-Diethyl-2-(2'-hydroxy-1,1'-binaphthalen-2-yloxy)acetamide
;
_journal_coeditor_code FL2039
_journal_issue 10
_journal_name_full 'Acta Crystallographica Section E'
_journal_page_first o4247
_journal_page_last o4248
_journal_paper_doi 10.1107/S1600536806029990
_journal_volume 62
_journal_year 2006
_chemical_formula_iupac 'C26 H25 N O3'
_chemical_formula_moiety 'C26 H25 N O3'
_chemical_formula_sum 'C26 H25 N O3'
_chemical_formula_weight 399.47
_chemical_name_systematic
;
N,N-Diethyl-2-(2'-hydroxy-1,1'-binaphthalen-2-yloxy)acetamide
;
_space_group_IT_number 14
_symmetry_cell_setting monoclinic
_symmetry_space_group_name_Hall '-P 2ybc'
_symmetry_space_group_name_H-M 'P 1 21/c 1'
_atom_sites_solution_hydrogens geom
_atom_sites_solution_primary direct
_atom_sites_solution_secondary difmap
_cell_angle_alpha 90.00
_cell_angle_beta 103.242(3)
_cell_angle_gamma 90.00
_cell_formula_units_Z 4
_cell_length_a 11.361(2)
_cell_length_b 10.304(3)
_cell_length_c 18.355(4)
_cell_measurement_reflns_used 1603
_cell_measurement_temperature 298(2)
_cell_measurement_theta_max 22.295
_cell_measurement_theta_min 2.582
_cell_volume 2091.6(8)
_computing_cell_refinement SMART
_computing_data_collection 'SMART (Bruker, 2000)'
_computing_data_reduction 'SAINT (Bruker, 2000)'
_computing_molecular_graphics 'SHELXTL (Bruker, 2000)'
_computing_publication_material SHELXTL
_computing_structure_refinement 'SHELXL97 (Sheldrick, 1997)'
_computing_structure_solution 'SHELXS97 (Sheldrick, 1997)'
_diffrn_ambient_temperature 298(2)
_diffrn_measured_fraction_theta_full 0.998
_diffrn_measured_fraction_theta_max 0.998
_diffrn_measurement_device_type 'Bruker SMART CCD area-detector'
_diffrn_measurement_method '\f and \w'
_diffrn_radiation_monochromator graphite
_diffrn_radiation_source 'fine-focus sealed tube'
_diffrn_radiation_type MoK\a
_diffrn_radiation_wavelength 0.71073
_diffrn_reflns_av_R_equivalents 0.0535
_diffrn_reflns_av_sigmaI/netI 0.0748
_diffrn_reflns_limit_h_max 13
_diffrn_reflns_limit_h_min -13
_diffrn_reflns_limit_k_max 12
_diffrn_reflns_limit_k_min -11
_diffrn_reflns_limit_l_max 15
_diffrn_reflns_limit_l_min -21
_diffrn_reflns_number 10716
_diffrn_reflns_theta_full 25.02
_diffrn_reflns_theta_max 25.02
_diffrn_reflns_theta_min 2.28
_exptl_absorpt_coefficient_mu 0.083
_exptl_absorpt_correction_T_max 0.9829
_exptl_absorpt_correction_T_min 0.9661
_exptl_absorpt_correction_type multi-scan
_exptl_absorpt_process_details '(DENZO-SMN; Otwinowski & Minor, 1997)'
_exptl_crystal_colour colorless
_exptl_crystal_density_diffrn 1.269
_exptl_crystal_density_method 'not measured'
_exptl_crystal_description block
_exptl_crystal_F_000 848
_exptl_crystal_size_max 0.42
_exptl_crystal_size_mid 0.38
_exptl_crystal_size_min 0.21
_refine_diff_density_max 0.297
_refine_diff_density_min -0.232
_refine_ls_extinction_method none
_refine_ls_goodness_of_fit_ref 1.007
_refine_ls_hydrogen_treatment constr
_refine_ls_matrix_type full
_refine_ls_number_parameters 271
_refine_ls_number_reflns 3688
_refine_ls_number_restraints 0
_refine_ls_restrained_S_all 1.007
_refine_ls_R_factor_all 0.1328
_refine_ls_R_factor_gt 0.0551
_refine_ls_shift/su_max 0.000
_refine_ls_shift/su_mean 0.000
_refine_ls_structure_factor_coef Fsqd
_refine_ls_weighting_details 'calc w=1/[\s^2^(Fo^2^)+(0.0539P)^2^+0.9737P] where P=(Fo^2^+2Fc^2^)/3'
_refine_ls_weighting_scheme calc
_refine_ls_wR_factor_gt 0.1242
_refine_ls_wR_factor_ref 0.1637
_reflns_number_gt 1767
_reflns_number_total 3688
_reflns_threshold_expression I>2\s(I)
_cod_data_source_file fl2039.cif
_cod_data_source_block I
_cod_depositor_comments
;
The following automatic conversions were performed:
'_symmetry_cell_setting' value 'Monoclinic' changed to 'monoclinic'
according to '/home/saulius/struct/CIF-dictionaries/cif_core.dic'
dictionary named 'cif_core.dic' version 2.4.1 from 2010-06-29.

Automatic conversion script
Id: cif_fix_enum 1527 2010-12-29 10:47:43Z saulius 

The following automatic conversions were performed:

'_symmetry_cell_setting' value 'Monoclinic' changed to 'monoclinic'
according to /home/saulius/struct/CIF-dictionaries/cif_core.dic
dictionary named 'cif_core.dic' version 2.4.1 from 2010-06-29.

Automatic conversion script
Id: cif_fix_values 1715 2011-07-08 13:25:40Z adriana 
;
_cod_original_cell_volume 2091.5(9)
_cod_original_sg_symbol_H-M 'P 21/c'
_cod_database_code 2210594
_cod_database_fobs_code 2210594

loop_
_symmetry_equiv_pos_as_xyz
'x, y, z'
'-x, y+1/2, -z+1/2'
'-x, -y, -z'
'x, -y-1/2, z-1/2'

loop_
_atom_site_type_symbol
_atom_site_label
_atom_site_fract_x
_atom_site_fract_y
_atom_site_fract_z
_atom_site_U_iso_or_equiv
_atom_site_adp_type
_atom_site_calc_flag
_atom_site_refinement_flags
_atom_site_occupancy
N N1 0.6192(3) 0.1803(3) 0.36282(17) 0.0624(8) Uani d . 1
O O1 0.4943(2) 0.3032(2) 0.27688(14) 0.0648(7) Uani d . 1
O O2 0.32515(18) 0.1255(2) 0.23816(11) 0.0486(6) Uani d . 1
O O3 0.2741(2) 0.4257(2) 0.23628(12) 0.0553(6) Uani d . 1
H H3 0.3238 0.3875 0.2180 0.083 Uiso calc R 1
C C1 0.5188(3) 0.1991(3) 0.30997(19) 0.0497(9) Uani d . 1
C C2 0.4312(3) 0.0866(3) 0.29087(18) 0.0506(9) Uani d . 1
H H2A 0.4697 0.0159 0.2703 0.061 Uiso calc R 1
H H2B 0.4097 0.0557 0.3360 0.061 Uiso calc R 1
C C3 0.3323(3) 0.1521(3) 0.16552(18) 0.0448(8) Uani d . 1
C C4 0.4275(3) 0.1090(3) 0.1349(2) 0.0545(9) Uani d . 1
H H4 0.4928 0.0654 0.1646 0.065 Uiso calc R 1
C C5 0.4237(3) 0.1316(4) 0.0616(2) 0.0625(10) Uani d . 1
H H5 0.4868 0.1017 0.0416 0.075 Uiso calc R 1
C C6 0.3275(3) 0.1985(3) 0.01500(19) 0.0535(10) Uani d . 1
C C7 0.3200(4) 0.2188(4) -0.0620(2) 0.0723(12) Uani d . 1
H H7 0.3810 0.1870 -0.0834 0.087 Uiso calc R 1
C C8 0.2263(5) 0.2834(5) -0.1053(2) 0.0825(14) Uani d . 1
H H8 0.2222 0.2936 -0.1561 0.099 Uiso calc R 1
C C9 0.1357(4) 0.3348(4) -0.0740(2) 0.0789(13) Uani d . 1
H H9 0.0729 0.3818 -0.1038 0.095 Uiso calc R 1
C C10 0.1384(3) 0.3170(4) 0.00036(18) 0.0586(10) Uani d . 1
H H10 0.0771 0.3517 0.0203 0.070 Uiso calc R 1
C C11 0.2330(3) 0.2465(3) 0.04703(18) 0.0466(9) Uani d . 1
C C12 0.2365(3) 0.2221(3) 0.12398(16) 0.0404(8) Uani d . 1
C C13 0.1395(3) 0.2727(3) 0.15868(16) 0.0404(8) Uani d . 1
C C14 0.0198(3) 0.2210(3) 0.13803(16) 0.0418(8) Uani d . 1
C C15 -0.0079(3) 0.1108(3) 0.09179(17) 0.0523(9) Uani d . 1
H H15 0.0528 0.0711 0.0734 0.063 Uiso calc R 1
C C16 -0.1221(3) 0.0617(4) 0.0737(2) 0.0634(10) Uani d . 1
H H16 -0.1382 -0.0116 0.0434 0.076 Uiso calc R 1
C C17 -0.2144(4) 0.1194(4) 0.0996(2) 0.0735(12) Uani d . 1
H H17 -0.2922 0.0851 0.0866 0.088 Uiso calc R 1
C C18 -0.1921(3) 0.2252(4) 0.1439(2) 0.0680(11) Uani d . 1
H H18 -0.2549 0.2631 0.1610 0.082 Uiso calc R 1
C C19 -0.0749(3) 0.2796(3) 0.16461(19) 0.0514(9) Uani d . 1
C C20 -0.0476(3) 0.3893(4) 0.2116(2) 0.0619(10) Uani d . 1
H H20 -0.1094 0.4316 0.2276 0.074 Uiso calc R 1
C C21 0.0670(3) 0.4337(3) 0.23369(19) 0.0567(9) Uani d . 1
H H21 0.0834 0.5045 0.2658 0.068 Uiso calc R 1
C C22 0.1616(3) 0.3740(3) 0.20866(17) 0.0432(8) Uani d . 1
C C23 0.6450(3) 0.0625(4) 0.4078(2) 0.0659(11) Uani d . 1
H H23A 0.7259 0.0329 0.4075 0.079 Uiso calc R 1
H H23B 0.5887 -0.0048 0.3853 0.079 Uiso calc R 1
C C24 0.6358(5) 0.0819(5) 0.4868(2) 0.1052(16) Uani d . 1
H H24A 0.6535 0.0017 0.5138 0.158 Uiso calc R 1
H H24B 0.5554 0.1094 0.4876 0.158 Uiso calc R 1
H H24C 0.6927 0.1470 0.5099 0.158 Uiso calc R 1
C C25 0.7079(4) 0.2855(4) 0.3814(3) 0.0853(13) Uani d . 1
H H25A 0.6749 0.3623 0.3535 0.102 Uiso calc R 1
H H25B 0.7195 0.3055 0.4342 0.102 Uiso calc R 1
C C26 0.8224(5) 0.2585(6) 0.3663(4) 0.167(3) Uani d . 1
H H26A 0.8744 0.3324 0.3795 0.250 Uiso calc R 1
H H26B 0.8126 0.2400 0.3139 0.250 Uiso calc R 1
H H26C 0.8577 0.1847 0.3951 0.250 Uiso calc R 1

loop_
_atom_site_aniso_label
_atom_site_aniso_U_11
_atom_site_aniso_U_22
_atom_site_aniso_U_33
_atom_site_aniso_U_12
_atom_site_aniso_U_13
_atom_site_aniso_U_23
N1 0.0575(19) 0.0445(18) 0.076(2) 0.0042(15) -0.0042(17) 0.0002(17)
O1 0.0683(16) 0.0402(15) 0.0773(18) 0.0000(13) -0.0007(13) 0.0097(13)
O2 0.0509(14) 0.0528(15) 0.0408(13) 0.0043(11) 0.0080(11) 0.0031(11)
O3 0.0611(15) 0.0478(14) 0.0550(15) -0.0074(12) 0.0095(12) -0.0136(12)
C1 0.054(2) 0.039(2) 0.053(2) 0.0072(17) 0.0073(18) -0.0012(18)
C2 0.058(2) 0.042(2) 0.049(2) 0.0031(17) 0.0057(17) 0.0039(17)
C3 0.056(2) 0.040(2) 0.041(2) -0.0098(17) 0.0154(17) -0.0050(16)
C4 0.052(2) 0.053(2) 0.061(2) -0.0026(18) 0.0189(18) -0.0086(19)
C5 0.064(3) 0.064(3) 0.070(3) -0.014(2) 0.036(2) -0.018(2)
C6 0.067(2) 0.055(2) 0.045(2) -0.029(2) 0.026(2) -0.0147(18)
C7 0.095(3) 0.077(3) 0.053(3) -0.041(3) 0.036(2) -0.018(2)
C8 0.104(4) 0.106(4) 0.042(2) -0.059(3) 0.027(3) -0.009(3)
C9 0.083(3) 0.102(4) 0.046(2) -0.037(3) 0.004(2) 0.014(2)
C10 0.060(2) 0.073(3) 0.040(2) -0.024(2) 0.0075(18) 0.0045(19)
C11 0.052(2) 0.049(2) 0.0368(19) -0.0236(17) 0.0073(17) -0.0077(16)
C12 0.0465(19) 0.0408(19) 0.0352(18) -0.0118(16) 0.0122(15) -0.0063(15)
C13 0.049(2) 0.0371(19) 0.0335(17) -0.0033(15) 0.0064(15) 0.0042(15)
C14 0.046(2) 0.044(2) 0.0343(18) 0.0001(16) 0.0061(15) 0.0078(16)
C15 0.056(2) 0.054(2) 0.047(2) -0.0120(18) 0.0126(17) 0.0015(18)
C16 0.061(3) 0.065(3) 0.061(2) -0.019(2) 0.006(2) 0.001(2)
C17 0.051(3) 0.086(3) 0.076(3) -0.011(2) -0.002(2) 0.009(3)
C18 0.048(2) 0.081(3) 0.076(3) 0.009(2) 0.016(2) 0.024(2)
C19 0.052(2) 0.049(2) 0.052(2) 0.0030(18) 0.0099(18) 0.0133(18)
C20 0.057(2) 0.063(3) 0.067(3) 0.015(2) 0.0174(19) 0.008(2)
C21 0.071(3) 0.049(2) 0.050(2) 0.008(2) 0.0131(19) -0.0032(17)
C22 0.049(2) 0.040(2) 0.0380(18) -0.0002(17) 0.0035(15) 0.0025(16)
C23 0.065(2) 0.056(3) 0.068(3) 0.014(2) -0.002(2) 0.002(2)
C24 0.140(4) 0.099(4) 0.071(3) 0.036(3) 0.014(3) 0.000(3)
C25 0.064(3) 0.065(3) 0.112(4) -0.002(2) -0.011(3) -0.006(3)
C26 0.120(5) 0.167(6) 0.239(8) -0.060(5) 0.092(5) -0.072(6)

loop_
_atom_type_symbol
_atom_type_description
_atom_type_scat_dispersion_real
_atom_type_scat_dispersion_imag
_atom_type_scat_source
C C 0.0033 0.0016 'International Tables Vol C Tables 4.2.6.8 and 6.1.1.4'
H H 0.0000 0.0000 'International Tables Vol C Tables 4.2.6.8 and 6.1.1.4'
N N 0.0061 0.0033 'International Tables Vol C Tables 4.2.6.8 and 6.1.1.4'
O O 0.0106 0.0060 'International Tables Vol C Tables 4.2.6.8 and 6.1.1.4'

loop_
_geom_angle_atom_site_label_1
_geom_angle_atom_site_label_2
_geom_angle_atom_site_label_3
_geom_angle
C1 N1 C23 124.1(3)
C1 N1 C25 119.4(3)
C23 N1 C25 116.4(3)
C3 O2 C2 119.0(2)
C22 O3 H3 109.5
O1 C1 N1 123.0(3)
O1 C1 C2 119.3(3)
N1 C1 C2 117.7(3)
O2 C2 C1 110.6(3)
O2 C2 H2A 109.5
C1 C2 H2A 109.5
O2 C2 H2B 109.5
C1 C2 H2B 109.5
H2A C2 H2B 108.1
C12 C3 O2 115.1(3)
C12 C3 C4 121.8(3)
O2 C3 C4 123.1(3)
C5 C4 C3 119.5(3)
C5 C4 H4 120.3
C3 C4 H4 120.3
C4 C5 C6 122.1(3)
C4 C5 H5 118.9
C6 C5 H5 118.9
C5 C6 C7 122.9(4)
C5 C6 C11 118.3(3)
C7 C6 C11 118.9(4)
C8 C7 C6 121.4(4)
C8 C7 H7 119.3
C6 C7 H7 119.3
C7 C8 C9 120.2(4)
C7 C8 H8 119.9
C9 C8 H8 119.9
C10 C9 C8 120.6(4)
C10 C9 H9 119.7
C8 C9 H9 119.7
C9 C10 C11 120.9(4)
C9 C10 H10 119.6
C11 C10 H10 119.6
C10 C11 C6 118.0(3)
C10 C11 C12 122.4(3)
C6 C11 C12 119.6(3)
C3 C12 C11 118.6(3)
C3 C12 C13 120.9(3)
C11 C12 C13 120.4(3)
C22 C13 C14 118.5(3)
C22 C13 C12 120.8(3)
C14 C13 C12 120.6(3)
C15 C14 C19 118.0(3)
C15 C14 C13 121.9(3)
C19 C14 C13 120.1(3)
C16 C15 C14 121.1(3)
C16 C15 H15 119.5
C14 C15 H15 119.5
C15 C16 C17 120.8(4)
C15 C16 H16 119.6
C17 C16 H16 119.6
C18 C17 C16 120.1(4)
C18 C17 H17 119.9
C16 C17 H17 119.9
C17 C18 C19 121.2(4)
C17 C18 H18 119.4
C19 C18 H18 119.4
C20 C19 C18 122.9(4)
C20 C19 C14 118.3(3)
C18 C19 C14 118.8(3)
C21 C20 C19 121.0(3)
C21 C20 H20 119.5
C19 C20 H20 119.5
C20 C21 C22 120.7(3)
C20 C21 H21 119.6
C22 C21 H21 119.6
O3 C22 C13 123.7(3)
O3 C22 C21 115.3(3)
C13 C22 C21 121.0(3)
N1 C23 C24 113.0(3)
N1 C23 H23A 109.0
C24 C23 H23A 109.0
N1 C23 H23B 109.0
C24 C23 H23B 109.0
H23A C23 H23B 107.8
C23 C24 H24A 109.5
C23 C24 H24B 109.5
H24A C24 H24B 109.5
C23 C24 H24C 109.5
H24A C24 H24C 109.5
H24B C24 H24C 109.5
C26 C25 N1 114.9(4)
C26 C25 H25A 108.5
N1 C25 H25A 108.5
C26 C25 H25B 108.5
N1 C25 H25B 108.5
H25A C25 H25B 107.5
C25 C26 H26A 109.5
C25 C26 H26B 109.5
H26A C26 H26B 109.5
C25 C26 H26C 109.5
H26A C26 H26C 109.5
H26B C26 H26C 109.5

loop_
_geom_bond_atom_site_label_1
_geom_bond_atom_site_label_2
_geom_bond_distance
N1 C1 1.332(4)
N1 C23 1.459(4)
N1 C25 1.467(5)
O1 C1 1.232(4)
O2 C3 1.382(3)
O2 C2 1.419(3)
O3 C22 1.370(3)
O3 H3 0.8200
C1 C2 1.515(4)
C2 H2A 0.9700
C2 H2B 0.9700
C3 C12 1.380(4)
C3 C4 1.400(4)
C4 C5 1.356(5)
C4 H4 0.9300
C5 C6 1.404(5)
C5 H5 0.9300
C6 C7 1.412(5)
C6 C11 1.425(5)
C7 C8 1.348(6)
C7 H7 0.9300
C8 C9 1.393(6)
C8 H8 0.9300
C9 C10 1.370(4)
C9 H9 0.9300
C10 C11 1.412(5)
C10 H10 0.9300
C11 C12 1.426(4)
C12 C13 1.488(4)
C13 C22 1.374(4)
C13 C14 1.429(4)
C14 C15 1.409(4)
C14 C19 1.414(4)
C15 C16 1.361(4)
C15 H15 0.9300
C16 C17 1.382(5)
C16 H16 0.9300
C17 C18 1.348(5)
C17 H17 0.9300
C18 C19 1.414(5)
C18 H18 0.9300
C19 C20 1.412(5)
C20 C21 1.352(5)
C20 H20 0.9300
C21 C22 1.403(4)
C21 H21 0.9300
C23 C24 1.490(5)
C23 H23A 0.9700
C23 H23B 0.9700
C24 H24A 0.9600
C24 H24B 0.9600
C24 H24C 0.9600
C25 C26 1.418(6)
C25 H25A 0.9700
C25 H25B 0.9700
C26 H26A 0.9600
C26 H26B 0.9600
C26 H26C 0.9600

loop_
_geom_hbond_atom_site_label_D
_geom_hbond_atom_site_label_H
_geom_hbond_atom_site_label_A
_geom_hbond_distance_DH
_geom_hbond_distance_HA
_geom_hbond_distance_DA
_geom_hbond_angle_DHA
O3 H3 O1 0.82 2.17 2.749(3) 127.5

loop_
_cod_related_entry_id
_cod_related_entry_database
_cod_related_entry_code
1 ChemSpider 21127271
